data_1549658
loop_
_publ_author_name
'Cook, Sarah A.'
'Bogart, Justin A.'
'Levi, Noam'
'Weitz, Andrew C.'
'Moore, Curtis'
'Rheingold, Arnold L.'
'Ziller, Joseph W.'
'Hendrich, Michael P.'
'Borovik, A. S.'

_publ_section_title
;
 Mononuclear complexes of a tridentate redox-active ligand with
 sulfonamido groups: structure, properties, and reactivity.
;
_journal_issue 31
_journal_name_full 'Chemical science'
_journal_page_first 6540
_journal_page_last 6547
_journal_paper_doi 10.1039/c7sc05445a
_journal_volume 9
_journal_year 2018
_chemical_formula_sum 'C56 H70 Co N5 O5 S2'
_chemical_formula_weight 1016.22
_space_group_crystal_system triclinic
_space_group_IT_number 2
_space_group_name_Hall '-P 1'
_space_group_name_H-M_alt 'P -1'
_symmetry_space_group_name_Hall '-P 1'
_symmetry_space_group_name_H-M 'P -1'
_atom_sites_solution_hydrogens geom
_atom_sites_solution_primary direct
_atom_sites_solution_secondary difmap
_audit_creation_method SHELXL-2014/7
_audit_update_record
;
2017-12-21 deposited with the CCDC.
2018-07-02 downloaded from the CCDC.
;
_cell_angle_alpha 110.9719(12)
_cell_angle_beta 109.6022(13)
_cell_angle_gamma 95.4770(13)
_cell_formula_units_Z 4
_cell_length_a 18.006(2)
_cell_length_b 18.271(2)
_cell_length_c 18.568(2)
_cell_measurement_reflns_used 9997
_cell_measurement_temperature 88(2)
_cell_measurement_theta_max 26.74
_cell_measurement_theta_min 2.29
_cell_volume 5209.6(10)
_computing_cell_refinement 'Bruker SAINT 8.34a, 2013'
_computing_data_collection 'Bruker APEX2 2014.11-0, 2014'
_computing_data_reduction 'Bruker SAINT 8.34a, 2013'
_computing_molecular_graphics 'Bruker SHELXTL'
_computing_publication_material 'Bruker SHELXTL'
_computing_structure_refinement 'SHELXL-2014/7 (Sheldrick, 2014)'
_computing_structure_solution 'Bruker SHELXTL 2014/4'
_diffrn_ambient_temperature 88(2)
_diffrn_measured_fraction_theta_full 0.998
_diffrn_measured_fraction_theta_max 0.996
_diffrn_measurement_device_type 'Bruker SMART APEX II CCD'
_diffrn_measurement_method '\f and \w scans'
_diffrn_radiation_type MoK\a
_diffrn_radiation_wavelength 0.71073
_diffrn_reflns_av_R_equivalents 0.0699
_diffrn_reflns_av_unetI/netI 0.0823
_diffrn_reflns_Laue_measured_fraction_full 0.998
_diffrn_reflns_Laue_measured_fraction_max 0.996
_diffrn_reflns_limit_h_max 22
_diffrn_reflns_limit_h_min -22
_diffrn_reflns_limit_k_max 22
_diffrn_reflns_limit_k_min -22
_diffrn_reflns_limit_l_max 23
_diffrn_reflns_limit_l_min -23
_diffrn_reflns_number 57066
_diffrn_reflns_point_group_measured_fraction_full 0.998
_diffrn_reflns_point_group_measured_fraction_max 0.996
_diffrn_reflns_theta_full 25.500
_diffrn_reflns_theta_max 26.372
_diffrn_reflns_theta_min 1.280
_diffrn_source 'fine-focus sealed tube'
_exptl_absorpt_coefficient_mu 0.462
_exptl_absorpt_correction_T_max 0.7457
_exptl_absorpt_correction_T_min 0.5936
_exptl_absorpt_correction_type multi-scan
_exptl_absorpt_process_details 'Bruker SADABS 2014/5'
_exptl_crystal_colour black
_exptl_crystal_density_diffrn 1.296
_exptl_crystal_density_meas ?
_exptl_crystal_density_method not_measured
_exptl_crystal_description rectangular
_exptl_crystal_F_000 2160
_exptl_crystal_size_max 0.414
_exptl_crystal_size_mid 0.192
_exptl_crystal_size_min 0.089
_refine_diff_density_max 2.508
_refine_diff_density_min -1.159
_refine_diff_density_rms 0.155
_refine_ls_extinction_method none
_refine_ls_goodness_of_fit_ref 1.009
_refine_ls_hydrogen_treatment constr
_refine_ls_matrix_type full
_refine_ls_number_parameters 1277
_refine_ls_number_reflns 21234
_refine_ls_number_restraints 0
_refine_ls_restrained_S_all 1.009
_refine_ls_R_factor_all 0.1096
_refine_ls_R_factor_gt 0.0790
_refine_ls_shift/su_max 0.001
_refine_ls_shift/su_mean 0.000
_refine_ls_structure_factor_coef Fsqd
_refine_ls_weighting_details 'w=1/[\s^2^(Fo^2^)+(0.1653P)^2^] where P=(Fo^2^+2Fc^2^)/3'
_refine_ls_weighting_scheme calc
_refine_ls_wR_factor_gt 0.2105
_refine_ls_wR_factor_ref 0.2437
_reflns_Friedel_coverage 0.000
_reflns_number_gt 14557
_reflns_number_total 21234
_reflns_threshold_expression 'I > 2\s(I)'
_cod_data_source_file c7sc05445a2.cif
_cod_data_source_block asb431
_cod_depositor_comments
;
The following automatic conversions were performed:

'_exptl_crystal_density_meas' value 'not_measured' was changed to '?'
- the value is perceived as not measured.

Automatic conversion script
Id: cif_fix_values 4973 2017-02-22 13:04:09Z antanas 

 Adding full bibliography for 1549655--1549660.cif.
;
_cod_original_cell_volume 5209.7(11)
_cod_database_code 1549658
_shelx_shelxl_version_number 2014/7
_shelx_space_group_comment
; 
The symmetry employed for this shelxl refinement is uniquely defined 
by the following loop, which should always be used as a source of 
symmetry information in preference to the above space-group names. 
They are only intended as comments. 
;
_shelx_estimated_absorpt_t_min 0.832
_shelx_estimated_absorpt_t_max 0.960

loop_
_space_group_symop_operation_xyz
'x, y, z'
'-x, -y, -z'

loop_
_atom_site_label
_atom_site_type_symbol
_atom_site_fract_x
_atom_site_fract_y
_atom_site_fract_z
_atom_site_U_iso_or_equiv
_atom_site_adp_type
_atom_site_occupancy
_atom_site_site_symmetry_order
_atom_site_calc_flag
_atom_site_refinement_flags_posn
_atom_site_refinement_flags_adp
_atom_site_refinement_flags_occupancy
_atom_site_disorder_assembly
_atom_site_disorder_group
Co1 Co 0.48650(3) 0.24600(3) 0.74875(3) 0.01938(14) Uani 1 1 d . . . . .
S1 S 0.35813(5) 0.11712(5) 0.56658(6) 0.0218(2) Uani 1 1 d . . . . .
S2 S 0.66663(6) 0.36928(6) 0.86309(6) 0.0224(2) Uani 1 1 d . . . . .
O1 O 0.38515(16) 0.04442(16) 0.53756(17) 0.0312(7) Uani 1 1 d . . . . .
O2 O 0.38502(16) 0.18048(16) 0.54426(16) 0.0271(6) Uani 1 1 d . . . . .
O3 O 0.68748(15) 0.32143(16) 0.79625(16) 0.0257(6) Uani 1 1 d . . . . .
O4 O 0.65948(16) 0.44901(16) 0.86839(17) 0.0283(6) Uani 1 1 d . . . . .
N1 N 0.44384(18) 0.23954(18) 0.82419(19) 0.0204(6) Uani 1 1 d . . . . .
N2 N 0.39134(19) 0.15463(18) 0.66913(19) 0.0232(7) Uani 1 1 d . . . . .
N3 N 0.58129(18) 0.31740(18) 0.85431(19) 0.0213(7) Uani 1 1 d . . . . .
N4 N 0.54007(18) 0.23257(18) 0.67149(19) 0.0218(7) Uani 1 1 d . . . . .
N5 N 0.46794(18) 0.34115(18) 0.72449(19) 0.0219(7) Uani 1 1 d . . . . .
C1 C 0.4755(2) 0.3063(2) 0.9015(2) 0.0215(8) Uani 1 1 d . . . . .
C2 C 0.4380(2) 0.3344(2) 0.9574(2) 0.0256(8) Uani 1 1 d . . . . .
H2A H 0.3867 0.3040 0.9466 0.031 Uiso 1 1 calc R U . . .
C3 C 0.4754(2) 0.4069(2) 1.0288(2) 0.0260(8) Uani 1 1 d . . . . .
H3A H 0.4496 0.4266 1.0664 0.031 Uiso 1 1 calc R U . . .
C4 C 0.5504(2) 0.4495(2) 1.0442(2) 0.0270(9) Uani 1 1 d . . . . .
H4A H 0.5769 0.4978 1.0941 0.032 Uiso 1 1 calc R U . . .
C5 C 0.5887(2) 0.4246(2) 0.9894(2) 0.0227(8) Uani 1 1 d . . . . .
H5A H 0.6394 0.4568 1.0009 0.027 Uiso 1 1 calc R U . . .
C6 C 0.5527(2) 0.3516(2) 0.9168(2) 0.0215(8) Uani 1 1 d . . . . .
C7 C 0.3773(2) 0.1759(2) 0.7963(2) 0.0217(8) Uani 1 1 d . . . . .
C8 C 0.3435(2) 0.1550(2) 0.8464(2) 0.0249(8) Uani 1 1 d . . . . .
H8A H 0.3653 0.1864 0.9054 0.030 Uiso 1 1 calc R U . . .
C9 C 0.2784(2) 0.0885(2) 0.8097(3) 0.0283(9) Uani 1 1 d . . . . .
H9A H 0.2541 0.0751 0.8429 0.034 Uiso 1 1 calc R U . . .
C10 C 0.2489(2) 0.0416(2) 0.7238(3) 0.0292(9) Uani 1 1 d . . . . .
H10U H 0.2034 -0.0033 0.6988 0.035 Uiso 1 1 calc R U . . .
C11 C 0.2840(2) 0.0581(2) 0.6732(3) 0.0273(9) Uani 1 1 d . . . . .
H11G H 0.2645 0.0233 0.6151 0.033 Uiso 1 1 calc R U . . .
C12 C 0.3486(2) 0.1269(2) 0.7092(2) 0.0225(8) Uani 1 1 d . . . . .
C13 C 0.5713(2) 0.1701(2) 0.6431(2) 0.0280(9) Uani 1 1 d . . . . .
H13A H 0.5686 0.1287 0.6624 0.034 Uiso 1 1 calc R U . . .
C14 C 0.6075(3) 0.1634(3) 0.5864(3) 0.0337(10) Uani 1 1 d . . . . .
H14A H 0.6272 0.1173 0.5655 0.040 Uiso 1 1 calc R U . . .
C15 C 0.6142(2) 0.2254(3) 0.5609(3) 0.0341(10) Uani 1 1 d . . . . .
H15A H 0.6402 0.2231 0.5235 0.041 Uiso 1 1 calc R U . . .
C16 C 0.5826(2) 0.2910(3) 0.5905(2) 0.0299(9) Uani 1 1 d . . . . .
H16A H 0.5874 0.3346 0.5744 0.036 Uiso 1 1 calc R U . . .
C17 C 0.5440(2) 0.2917(2) 0.6440(2) 0.0250(8) Uani 1 1 d . . . . .
C18 C 0.5035(2) 0.3551(2) 0.6756(2) 0.0237(8) Uani 1 1 d . . . . .
C19 C 0.4994(2) 0.4231(2) 0.6579(2) 0.0283(9) Uani 1 1 d . . . . .
H19A H 0.5239 0.4321 0.6228 0.034 Uiso 1 1 calc R U . . .
C20 C 0.4590(2) 0.4769(2) 0.6922(2) 0.0295(9) Uani 1 1 d . . . . .
H20A H 0.4538 0.5224 0.6792 0.035 Uiso 1 1 calc R U . . .
C21 C 0.4263(2) 0.4646(2) 0.7455(2) 0.0283(9) Uani 1 1 d . . . . .
H21A H 0.4003 0.5025 0.7714 0.034 Uiso 1 1 calc R U . . .
C22 C 0.4320(2) 0.3960(2) 0.7604(2) 0.0239(8) Uani 1 1 d . . . . .
H22A H 0.4097 0.3873 0.7972 0.029 Uiso 1 1 calc R U . . .
C23 C 0.2479(2) 0.0952(2) 0.5204(2) 0.0222(8) Uani 1 1 d . . . . .
C24 C 0.1984(2) 0.0180(2) 0.4580(2) 0.0226(8) Uani 1 1 d . . . . .
C25 C 0.1158(2) 0.0113(2) 0.4199(2) 0.0249(8) Uani 1 1 d . . . . .
H25A H 0.0824 -0.0398 0.3773 0.030 Uiso 1 1 calc R U . . .
C26 C 0.0790(2) 0.0750(2) 0.4404(2) 0.0249(8) Uani 1 1 d . . . . .
C27 C 0.1292(2) 0.1494(2) 0.5031(2) 0.0260(8) Uani 1 1 d . . . . .
H27A H 0.1054 0.1936 0.5189 0.031 Uiso 1 1 calc R U . . .
C28 C 0.2126(2) 0.1613(2) 0.5434(2) 0.0243(8) Uani 1 1 d . . . . .
C29 C 0.2291(2) -0.0577(2) 0.4262(2) 0.0255(8) Uani 1 1 d . . . . .
H29A H 0.2820 -0.0515 0.4714 0.031 Uiso 1 1 calc R U . . .
C30 C 0.1710(3) -0.1364(2) 0.4062(3) 0.0380(10) Uani 1 1 d . . . . .
H30A H 0.1550 -0.1293 0.4533 0.057 Uiso 1 1 calc R U . . .
H30B H 0.1985 -0.1806 0.3973 0.057 Uiso 1 1 calc R U . . .
H30C H 0.1225 -0.1493 0.3552 0.057 Uiso 1 1 calc R U . . .
C31 C 0.2456(3) -0.0624(3) 0.3494(3) 0.0335(10) Uani 1 1 d . . . . .
H31A H 0.2615 -0.1127 0.3264 0.050 Uiso 1 1 calc R U . . .
H31B H 0.2896 -0.0162 0.3658 0.050 Uiso 1 1 calc R U . . .
H31C H 0.1962 -0.0614 0.3066 0.050 Uiso 1 1 calc R U . . .
C32 C -0.0114(2) 0.0650(2) 0.3970(3) 0.0288(9) Uani 1 1 d . . . . .
H32A H -0.0366 0.0064 0.3596 0.035 Uiso 1 1 calc R U . . .
C33 C -0.0292(3) 0.1120(3) 0.3421(3) 0.0366(10) Uani 1 1 d . . . . .
H33A H -0.0882 0.1028 0.3136 0.055 Uiso 1 1 calc R U . . .
H33B H -0.0057 0.0934 0.3001 0.055 Uiso 1 1 calc R U . . .
H33C H -0.0051 0.1698 0.3774 0.055 Uiso 1 1 calc R U . . .
C34 C -0.0500(2) 0.0903(3) 0.4616(3) 0.0347(10) Uani 1 1 d . . . . .
H34A H -0.1093 0.0765 0.4322 0.052 Uiso 1 1 calc R U . . .
H34B H -0.0302 0.1488 0.4956 0.052 Uiso 1 1 calc R U . . .
H34C H -0.0351 0.0618 0.4981 0.052 Uiso 1 1 calc R U . . .
C35 C 0.2589(2) 0.2484(2) 0.6088(3) 0.0279(9) Uani 1 1 d . . . . .
H35A H 0.3178 0.2496 0.6339 0.034 Uiso 1 1 calc R U . . .
C36 C 0.2503(3) 0.3058(2) 0.5657(3) 0.0373(10) Uani 1 1 d . . . . .
H36A H 0.2794 0.3610 0.6076 0.056 Uiso 1 1 calc R U . . .
H36B H 0.1926 0.3037 0.5388 0.056 Uiso 1 1 calc R U . . .
H36C H 0.2733 0.2897 0.5232 0.056 Uiso 1 1 calc R U . . .
C37 C 0.2281(3) 0.2736(3) 0.6796(3) 0.0386(11) Uani 1 1 d . . . . .
H37A H 0.2349 0.2355 0.7061 0.058 Uiso 1 1 calc R U . . .
H37B H 0.1705 0.2731 0.6563 0.058 Uiso 1 1 calc R U . . .
H37C H 0.2594 0.3281 0.7216 0.058 Uiso 1 1 calc R U . . .
C38 C 0.7436(2) 0.3749(2) 0.9588(2) 0.0203(7) Uani 1 1 d . . . . .
C39 C 0.7588(2) 0.3000(2) 0.9595(2) 0.0222(8) Uani 1 1 d . . . . .
C40 C 0.8240(2) 0.3033(2) 1.0285(2) 0.0249(8) Uani 1 1 d . . . . .
H40A H 0.8334 0.2538 1.0310 0.030 Uiso 1 1 calc R U . . .
C41 C 0.8762(2) 0.3754(2) 1.0943(2) 0.0251(8) Uani 1 1 d . . . . .
C42 C 0.8577(2) 0.4469(2) 1.0917(2) 0.0238(8) Uani 1 1 d . . . . .
H42A H 0.8913 0.4966 1.1368 0.029 Uiso 1 1 calc R U . . .
C43 C 0.7922(2) 0.4496(2) 1.0263(2) 0.0232(8) Uani 1 1 d . . . . .
C44 C 0.7080(2) 0.2158(2) 0.8922(2) 0.0231(8) Uani 1 1 d . . . . .
H44A H 0.6706 0.2223 0.8424 0.028 Uiso 1 1 calc R U . . .
C45 C 0.7623(2) 0.1621(2) 0.8635(3) 0.0310(9) Uani 1 1 d . . . . .
H45A H 0.7990 0.1910 0.8483 0.046 Uiso 1 1 calc R U . . .
H45B H 0.7282 0.1121 0.8146 0.046 Uiso 1 1 calc R U . . .
H45C H 0.7944 0.1489 0.9094 0.046 Uiso 1 1 calc R U . . .
C46 C 0.6561(2) 0.1757(2) 0.9245(3) 0.0316(9) Uani 1 1 d . . . . .
H46A H 0.6282 0.1201 0.8830 0.047 Uiso 1 1 calc R U . . .
H46B H 0.6158 0.2062 0.9338 0.047 Uiso 1 1 calc R U . . .
H46C H 0.6910 0.1750 0.9776 0.047 Uiso 1 1 calc R U . . .
C47 C 0.9497(2) 0.3771(2) 1.1654(3) 0.0297(9) Uani 1 1 d . . . . .
H47A H 0.9797 0.4350 1.2014 0.036 Uiso 1 1 calc R U . . .
C48 C 0.9254(3) 0.3430(3) 1.2211(3) 0.0383(11) Uani 1 1 d . . . . .
H48A H 0.9741 0.3500 1.2695 0.057 Uiso 1 1 calc R U . . .
H48B H 0.8984 0.2854 1.1885 0.057 Uiso 1 1 calc R U . . .
H48C H 0.8881 0.3720 1.2410 0.057 Uiso 1 1 calc R U . . .
C49 C 1.0075(3) 0.3332(3) 1.1327(3) 0.0415(11) Uani 1 1 d . . . . .
H49A H 1.0569 0.3399 1.1802 0.062 Uiso 1 1 calc R U . . .
H49B H 1.0220 0.3560 1.0974 0.062 Uiso 1 1 calc R U . . .
H49C H 0.9808 0.2755 1.0994 0.062 Uiso 1 1 calc R U . . .
C50 C 0.7838(2) 0.5348(2) 1.0357(2) 0.0261(8) Uani 1 1 d . . . . .
H50A H 0.7302 0.5296 0.9920 0.031 Uiso 1 1 calc R U . . .
C51 C 0.8514(3) 0.5758(3) 1.0190(3) 0.0370(10) Uani 1 1 d . . . . .
H51A H 0.8477 0.6313 1.0283 0.055 Uiso 1 1 calc R U . . .
H51B H 0.8447 0.5456 0.9609 0.055 Uiso 1 1 calc R U . . .
H51C H 0.9046 0.5765 1.0575 0.055 Uiso 1 1 calc R U . . .
C52 C 0.7851(3) 0.5863(2) 1.1218(3) 0.0364(10) Uani 1 1 d . . . . .
H52A H 0.7728 0.6377 1.1228 0.055 Uiso 1 1 calc R U . . .
H52B H 0.8391 0.5970 1.1654 0.055 Uiso 1 1 calc R U . . .
H52C H 0.7443 0.5573 1.1326 0.055 Uiso 1 1 calc R U . . .
Co2 Co 0.49714(3) 0.24442(3) 0.24532(3) 0.02116(15) Uani 1 1 d . . . . .
S3 S 0.64424(5) 0.37309(5) 0.42107(6) 0.0216(2) Uani 1 1 d . . . . .
S4 S 0.31707(6) 0.11900(6) 0.14309(6) 0.0240(2) Uani 1 1 d . . . . .
O5 O 0.60260(16) 0.33072(17) 0.45369(16) 0.0293(6) Uani 1 1 d . . . . .
O6 O 0.64794(16) 0.45837(16) 0.44688(16) 0.0283(6) Uani 1 1 d . . . . .
O7 O 0.32165(17) 0.03754(16) 0.13308(17) 0.0327(7) Uani 1 1 d . . . . .
O8 O 0.30492(16) 0.16826(17) 0.21607(16) 0.0297(6) Uani 1 1 d . . . . .
N6 N 0.53481(18) 0.24069(19) 0.16403(19) 0.0225(7) Uani 1 1 d . . . . .
N7 N 0.60106(19) 0.32905(18) 0.31931(19) 0.0227(7) Uani 1 1 d . . . . .
N8 N 0.40143(19) 0.16688(18) 0.1455(2) 0.0239(7) Uani 1 1 d . . . . .
N9 N 0.44467(18) 0.29200(18) 0.32266(19) 0.0231(7) Uani 1 1 d . . . . .
N10 N 0.50021(19) 0.16593(18) 0.29791(19) 0.0248(7) Uani 1 1 d . . . . .
C53 C 0.4978(2) 0.1735(2) 0.0868(2) 0.0251(8) Uani 1 1 d . . . . .
C54 C 0.5305(2) 0.1436(2) 0.0264(2) 0.0279(9) Uani 1 1 d . . . . .
H54A H 0.5819 0.1716 0.0344 0.033 Uiso 1 1 calc R U . . .
C55 C 0.4871(3) 0.0728(3) -0.0451(3) 0.0318(9) Uani 1 1 d . . . . .
H55A H 0.5083 0.0525 -0.0868 0.038 Uiso 1 1 calc R U . . .
C56 C 0.4124(3) 0.0318(3) -0.0555(3) 0.0324(9) Uani 1 1 d . . . . .
H56A H 0.3824 -0.0157 -0.1053 0.039 Uiso 1 1 calc R U . . .
C57 C 0.3810(2) 0.0583(2) 0.0046(2) 0.0294(9) Uani 1 1 d . . . . .
H57A H 0.3311 0.0277 -0.0031 0.035 Uiso 1 1 calc R U . . .
C58 C 0.4228(2) 0.1311(2) 0.0782(2) 0.0247(8) Uani 1 1 d . . . . .
C59 C 0.6022(2) 0.3018(2) 0.1857(2) 0.0233(8) Uani 1 1 d . . . . .
C60 C 0.6297(2) 0.3200(2) 0.1302(3) 0.0266(8) Uani 1 1 d . . . . .
H60A H 0.6016 0.2898 0.0712 0.032 Uiso 1 1 calc R U . . .
C61 C 0.6983(2) 0.3825(2) 0.1623(3) 0.0299(9) Uani 1 1 d . . . . .
H61A H 0.7183 0.3940 0.1252 0.036 Uiso 1 1 calc R U . . .
C62 C 0.7375(2) 0.4281(2) 0.2482(3) 0.0290(9) Uani 1 1 d . . . . .
H62A H 0.7851 0.4697 0.2694 0.035 Uiso 1 1 calc R U . . .
C63 C 0.7089(2) 0.4143(2) 0.3037(3) 0.0271(8) Uani 1 1 d . . . . .
H63A H 0.7358 0.4472 0.3623 0.033 Uiso 1 1 calc R U . . .
C64 C 0.6396(2) 0.3511(2) 0.2728(2) 0.0250(8) Uani 1 1 d . . . . .
C65 C 0.4224(2) 0.3622(2) 0.3337(2) 0.0250(8) Uani 1 1 d . . . . .
H65A H 0.4267 0.3881 0.2987 0.030 Uiso 1 1 calc R U . . .
C66 C 0.3934(2) 0.3975(2) 0.3949(3) 0.0294(9) Uani 1 1 d . . . . .
H66A H 0.3800 0.4481 0.4030 0.035 Uiso 1 1 calc R U . . .
C67 C 0.3840(2) 0.3590(2) 0.4441(3) 0.0289(9) Uani 1 1 d . . . . .
H67A H 0.3635 0.3823 0.4858 0.035 Uiso 1 1 calc R U . . .
C68 C 0.4049(2) 0.2850(2) 0.4318(2) 0.0245(8) Uani 1 1 d . . . . .
H68A H 0.3983 0.2568 0.4642 0.029 Uiso 1 1 calc R U . . .
C69 C 0.4358(2) 0.2537(2) 0.3708(2) 0.0240(8) Uani 1 1 d . . . . .
C70 C 0.4640(2) 0.1790(2) 0.3527(2) 0.0240(8) Uani 1 1 d . . . . .
C71 C 0.4547(2) 0.1239(2) 0.3872(2) 0.0283(9) Uani 1 1 d . . . . .
H71A H 0.4284 0.1330 0.4251 0.034 Uiso 1 1 calc R U . . .
C72 C 0.4847(3) 0.0556(2) 0.3652(3) 0.0322(9) Uani 1 1 d . . . . .
H72A H 0.4813 0.0188 0.3902 0.039 Uiso 1 1 calc R U . . .
C73 C 0.5190(3) 0.0413(2) 0.3078(3) 0.0357(10) Uani 1 1 d . . . . .
H73A H 0.5380 -0.0062 0.2910 0.043 Uiso 1 1 calc R U . . .
C74 C 0.5259(2) 0.0977(2) 0.2739(2) 0.0281(9) Uani 1 1 d . . . . .
H74A H 0.5492 0.0877 0.2334 0.034 Uiso 1 1 calc R U . . .
C75 C 0.7490(2) 0.3652(2) 0.4580(2) 0.0256(8) Uani 1 1 d . . . . .
C76 C 0.7778(2) 0.3035(2) 0.4124(3) 0.0300(9) Uani 1 1 d . . . . .
C77 C 0.8620(3) 0.3095(3) 0.4433(3) 0.0372(10) Uani 1 1 d . . . . .
H77A H 0.8820 0.2692 0.4115 0.045 Uiso 1 1 calc R U . . .
C78 C 0.9166(3) 0.3705(3) 0.5169(3) 0.0431(12) Uani 1 1 d . . . . .
C79 C 0.8848(3) 0.4262(3) 0.5647(3) 0.0437(12) Uani 1 1 d . . . . .
H79A H 0.9213 0.4672 0.6175 0.052 Uiso 1 1 calc R U . . .
C80 C 0.8023(3) 0.4246(3) 0.5387(3) 0.0344(10) Uani 1 1 d . . . . .
C81 C 0.7254(3) 0.2255(3) 0.3364(3) 0.0405(11) Uani 1 1 d . . . . .
H81A H 0.6679 0.2303 0.3179 0.049 Uiso 1 1 calc R U . . .
C82 C 0.7502(3) 0.2075(3) 0.2614(3) 0.0519(14) Uani 1 1 d . . . . .
H82A H 0.7091 0.1620 0.2120 0.078 Uiso 1 1 calc R U . . .
H82B H 0.8030 0.1938 0.2750 0.078 Uiso 1 1 calc R U . . .
H82C H 0.7542 0.2554 0.2492 0.078 Uiso 1 1 calc R U . . .
C83 C 0.7298(3) 0.1568(3) 0.3654(4) 0.0574(15) Uani 1 1 d . . . . .
H83A H 0.6943 0.1061 0.3185 0.086 Uiso 1 1 calc R U . . .
H83B H 0.7118 0.1690 0.4118 0.086 Uiso 1 1 calc R U . . .
H83C H 0.7859 0.1514 0.3843 0.086 Uiso 1 1 calc R U . . .
C84 C 1.0071(3) 0.3727(4) 0.5466(4) 0.0602(16) Uani 1 1 d . . . . .
H84A H 1.0138 0.3201 0.5107 0.072 Uiso 0.5 1 calc R U P A 1
H84B H 0.9990 0.3127 0.5237 0.072 Uiso 0.5 1 calc R U P B 2
C85 C 1.0469(3) 0.3864(5) 0.6337(4) 0.085(2) Uani 1 1 d . . . . .
H85A H 1.0243 0.3406 0.6421 0.127 Uiso 1 1 calc R U . . .
H85B H 1.0379 0.4360 0.6696 0.127 Uiso 1 1 calc R U . . .
H85C H 1.1053 0.3918 0.6485 0.127 Uiso 1 1 calc R U . . .
C86 C 1.0553(6) 0.4394(8) 0.5398(10) 0.062(4) Uani 0.5 1 d . . P C 1
H86A H 1.0344 0.4329 0.4813 0.094 Uiso 0.5 1 calc R U P C 1
H86B H 1.1125 0.4375 0.5579 0.094 Uiso 0.5 1 calc R U P C 1
H86C H 1.0505 0.4916 0.5757 0.094 Uiso 0.5 1 calc R U P C 1
C86B C 1.0420(7) 0.3834(9) 0.4878(10) 0.070(4) Uani 0.5 1 d . . P C 2
H86D H 1.0043 0.3489 0.4297 0.105 Uiso 0.5 1 calc R U P C 2
H86E H 1.0941 0.3683 0.4990 0.105 Uiso 0.5 1 calc R U P C 2
H86F H 1.0504 0.4401 0.4959 0.105 Uiso 0.5 1 calc R U P C 2
C87 C 0.7758(3) 0.4834(3) 0.6028(3) 0.0359(10) Uani 1 1 d . . . . .
H87A H 0.7150 0.4715 0.5777 0.043 Uiso 1 1 calc R U . . .
C88 C 0.8015(3) 0.4705(3) 0.6844(3) 0.0484(13) Uani 1 1 d . . . . .
H88A H 0.7785 0.4143 0.6714 0.073 Uiso 1 1 calc R U . . .
H88B H 0.7815 0.5066 0.7231 0.073 Uiso 1 1 calc R U . . .
H88C H 0.8610 0.4825 0.7108 0.073 Uiso 1 1 calc R U . . .
C89 C 0.8092(3) 0.5713(3) 0.6199(3) 0.0491(13) Uani 1 1 d . . . . .
H89A H 0.7880 0.6075 0.6572 0.074 Uiso 1 1 calc R U . . .
H89B H 0.7922 0.5772 0.5668 0.074 Uiso 1 1 calc R U . . .
H89C H 0.8687 0.5852 0.6468 0.074 Uiso 1 1 calc R U . . .
C90 C 0.2364(2) 0.1187(2) 0.0532(2) 0.0247(8) Uani 1 1 d . . . . .
C91 C 0.2325(2) 0.1949(2) 0.0500(2) 0.0238(8) Uani 1 1 d . . . . .
C92 C 0.1736(2) 0.1965(2) -0.0209(2) 0.0269(8) Uani 1 1 d . . . . .
H92A H 0.1719 0.2470 -0.0244 0.032 Uiso 1 1 calc R U . . .
C93 C 0.1173(2) 0.1273(2) -0.0867(2) 0.0255(8) Uani 1 1 d . . . . .
C94 C 0.1201(2) 0.0544(2) -0.0797(2) 0.0257(8) Uani 1 1 d . . . . .
H94A H 0.0808 0.0069 -0.1230 0.031 Uiso 1 1 calc R U . . .
C95 C 0.1784(2) 0.0476(2) -0.0115(2) 0.0264(8) Uani 1 1 d . . . . .
C96 C 0.2855(2) 0.2767(2) 0.1194(2) 0.0241(8) Uani 1 1 d . . . . .
H96A H 0.3236 0.2664 0.1661 0.029 Uiso 1 1 calc R U . . .
C97 C 0.2321(3) 0.3279(2) 0.1545(3) 0.0316(9) Uani 1 1 d . . . . .
H97A H 0.2034 0.2993 0.1769 0.047 Uiso 1 1 calc R U . . .
H97B H 0.1924 0.3371 0.1095 0.047 Uiso 1 1 calc R U . . .
H97C H 0.2665 0.3801 0.1996 0.047 Uiso 1 1 calc R U . . .
C98 C 0.3369(2) 0.3214(2) 0.0902(3) 0.0294(9) Uani 1 1 d . . . . .
H98A H 0.3681 0.3743 0.1358 0.044 Uiso 1 1 calc R U . . .
H98B H 0.3013 0.3287 0.0415 0.044 Uiso 1 1 calc R U . . .
H98C H 0.3744 0.2898 0.0744 0.044 Uiso 1 1 calc R U . . .
C99 C 0.0519(2) 0.1309(2) -0.1616(3) 0.0304(9) Uani 1 1 d . . . . .
H99A H 0.0236 0.0740 -0.2036 0.036 Uiso 1 1 calc R U . . .
C100 C -0.0114(3) 0.1703(3) -0.1352(3) 0.0442(12) Uani 1 1 d . . . . .
H10A H -0.0547 0.1696 -0.1846 0.066 Uiso 1 1 calc R U . . .
H10B H 0.0146 0.2264 -0.0940 0.066 Uiso 1 1 calc R U . . .
H10C H -0.0345 0.1404 -0.1101 0.066 Uiso 1 1 calc R U . . .
C101 C 0.0867(3) 0.1741(3) -0.2048(3) 0.0362(10) Uani 1 1 d . . . . .
H10D H 0.0431 0.1690 -0.2564 0.054 Uiso 1 1 calc R U . . .
H10E H 0.1289 0.1494 -0.2188 0.054 Uiso 1 1 calc R U . . .
H10F H 0.1104 0.2314 -0.1669 0.054 Uiso 1 1 calc R U . . .
C102 C 0.1691(3) -0.0379(2) -0.0140(3) 0.0329(10) Uani 1 1 d . . . . .
H10V H 0.2155 -0.0369 0.0349 0.039 Uiso 1 1 calc R U . . .
C103 C 0.0893(3) -0.0630(3) -0.0056(3) 0.0423(11) Uani 1 1 d . . . . .
H10G H 0.0835 -0.1174 -0.0070 0.063 Uiso 1 1 calc R U . . .
H10H H 0.0432 -0.0627 -0.0522 0.063 Uiso 1 1 calc R U . . .
H10I H 0.0904 -0.0247 0.0478 0.063 Uiso 1 1 calc R U . . .
C104 C 0.1707(3) -0.0994(3) -0.0950(3) 0.0483(13) Uani 1 1 d . . . . .
H10J H 0.1711 -0.1518 -0.0918 0.072 Uiso 1 1 calc R U . . .
H10K H 0.2197 -0.0804 -0.1018 0.072 Uiso 1 1 calc R U . . .
H10L H 0.1224 -0.1053 -0.1433 0.072 Uiso 1 1 calc R U . . .
O9 O 0.07165(18) 0.08558(18) 0.1993(2) 0.0415(8) Uani 1 1 d . . . . .
C105 C 0.1401(3) 0.0594(3) 0.2386(3) 0.0439(11) Uani 1 1 d . . . . .
H10M H 0.1675 0.0385 0.2000 0.053 Uiso 1 1 calc R U . . .
H10N H 0.1223 0.0155 0.2530 0.053 Uiso 1 1 calc R U . . .
C106 C 0.1978(3) 0.1309(3) 0.3172(3) 0.0377(10) Uani 1 1 d . . . . .
H10O H 0.2549 0.1328 0.3238 0.045 Uiso 1 1 calc R U . . .
H10P H 0.1920 0.1293 0.3678 0.045 Uiso 1 1 calc R U . . .
C107 C 0.1708(3) 0.2038(3) 0.3017(3) 0.0445(11) Uani 1 1 d . . . . .
H10Q H 0.1486 0.2333 0.3427 0.053 Uiso 1 1 calc R U . . .
H10R H 0.2168 0.2417 0.3061 0.053 Uiso 1 1 calc R U . . .
C108 C 0.1060(3) 0.1663(3) 0.2138(3) 0.0494(13) Uani 1 1 d . . . . .
H10S H 0.0637 0.1973 0.2086 0.059 Uiso 1 1 calc R U . . .
H10T H 0.1298 0.1653 0.1727 0.059 Uiso 1 1 calc R U . . .
O10 O 1.03345(17) 0.57959(17) 1.19954(18) 0.0349(7) Uani 1 1 d . . . . .
C109 C 1.0737(3) 0.6640(2) 1.2496(3) 0.0373(10) Uani 1 1 d . . . . .
H10W H 1.1032 0.6739 1.3091 0.045 Uiso 1 1 calc R U . . .
H10X H 1.0335 0.6974 1.2466 0.045 Uiso 1 1 calc R U . . .
C110 C 1.1328(3) 0.6851(3) 1.2138(3) 0.0385(10) Uani 1 1 d . . . . .
H11A H 1.1874 0.6785 1.2424 0.046 Uiso 1 1 calc R U . . .
H11B H 1.1377 0.7412 1.2182 0.046 Uiso 1 1 calc R U . . .
C111 C 1.0927(3) 0.6236(3) 1.1223(3) 0.0393(11) Uani 1 1 d . . . . .
H11C H 1.0485 0.6407 1.0885 0.047 Uiso 1 1 calc R U . . .
H11D H 1.1327 0.6139 1.0963 0.047 Uiso 1 1 calc R U . . .
C112 C 1.0600(3) 0.5495(3) 1.1322(3) 0.0371(10) Uani 1 1 d . . . . .
H11E H 1.0140 0.5117 1.0798 0.045 Uiso 1 1 calc R U . . .
H11F H 1.1030 0.5210 1.1462 0.045 Uiso 1 1 calc R U . . .

loop_
_atom_site_aniso_label
_atom_site_aniso_U_11
_atom_site_aniso_U_22
_atom_site_aniso_U_33
_atom_site_aniso_U_23
_atom_site_aniso_U_13
_atom_site_aniso_U_12
Co1 0.0236(3) 0.0109(3) 0.0235(3) 0.0081(2) 0.0085(2) 0.00311(19)
S1 0.0226(5) 0.0160(5) 0.0249(5) 0.0073(4) 0.0088(4) 0.0040(4)
S2 0.0241(5) 0.0156(5) 0.0267(5) 0.0111(4) 0.0076(4) 0.0009(4)
O1 0.0272(14) 0.0193(14) 0.0344(16) 0.0035(12) 0.0051(12) 0.0076(12)
O2 0.0287(14) 0.0227(14) 0.0281(14) 0.0128(12) 0.0082(12) 0.0008(11)
O3 0.0259(14) 0.0232(14) 0.0288(14) 0.0131(12) 0.0107(11) 0.0007(11)
O4 0.0325(15) 0.0187(14) 0.0335(15) 0.0164(12) 0.0080(12) 0.0022(11)
N1 0.0246(16) 0.0125(15) 0.0256(16) 0.0108(13) 0.0089(13) 0.0031(12)
N2 0.0263(16) 0.0157(16) 0.0259(16) 0.0091(13) 0.0086(13) 0.0028(13)
N3 0.0210(16) 0.0124(15) 0.0262(16) 0.0080(13) 0.0061(13) -0.0012(12)
N4 0.0232(16) 0.0140(15) 0.0255(16) 0.0066(13) 0.0086(13) 0.0029(12)
N5 0.0236(16) 0.0116(15) 0.0249(16) 0.0062(13) 0.0057(13) 0.0001(12)
C1 0.0278(19) 0.0115(17) 0.0242(19) 0.0086(15) 0.0086(15) 0.0023(14)
C2 0.032(2) 0.0153(19) 0.032(2) 0.0120(16) 0.0131(17) 0.0041(16)
C3 0.037(2) 0.020(2) 0.027(2) 0.0110(16) 0.0168(17) 0.0096(16)
C4 0.032(2) 0.0131(18) 0.031(2) 0.0074(16) 0.0087(17) 0.0051(16)
C5 0.0249(19) 0.0109(17) 0.028(2) 0.0066(15) 0.0081(16) 0.0022(14)
C6 0.0269(19) 0.0151(18) 0.0245(19) 0.0136(15) 0.0063(15) 0.0061(15)
C7 0.0219(18) 0.0155(18) 0.030(2) 0.0125(16) 0.0098(15) 0.0052(14)
C8 0.029(2) 0.0184(19) 0.028(2) 0.0121(16) 0.0102(16) 0.0049(16)
C9 0.031(2) 0.023(2) 0.036(2) 0.0188(18) 0.0141(18) 0.0017(17)
C10 0.027(2) 0.020(2) 0.039(2) 0.0166(18) 0.0076(17) -0.0001(16)
C11 0.028(2) 0.0173(19) 0.031(2) 0.0098(16) 0.0064(17) 0.0016(16)
C12 0.0221(18) 0.0172(19) 0.032(2) 0.0154(16) 0.0096(16) 0.0059(15)
C13 0.025(2) 0.022(2) 0.031(2) 0.0096(17) 0.0055(17) 0.0051(16)
C14 0.035(2) 0.033(2) 0.032(2) 0.0091(19) 0.0144(18) 0.0157(19)
C15 0.031(2) 0.043(3) 0.032(2) 0.018(2) 0.0134(18) 0.0124(19)
C16 0.032(2) 0.030(2) 0.030(2) 0.0166(18) 0.0111(17) 0.0053(17)
C17 0.0236(19) 0.020(2) 0.0240(19) 0.0076(16) 0.0035(15) 0.0000(15)
C18 0.0254(19) 0.0185(19) 0.0241(19) 0.0088(16) 0.0069(15) 0.0027(15)
C19 0.027(2) 0.024(2) 0.032(2) 0.0161(18) 0.0067(17) 0.0013(16)
C20 0.033(2) 0.019(2) 0.034(2) 0.0152(17) 0.0060(17) 0.0032(16)
C21 0.031(2) 0.0162(19) 0.032(2) 0.0089(17) 0.0076(17) 0.0056(16)
C22 0.028(2) 0.0154(18) 0.0246(19) 0.0065(15) 0.0087(16) 0.0028(15)
C23 0.0227(19) 0.0181(19) 0.0247(19) 0.0093(16) 0.0080(15) 0.0036(15)
C24 0.029(2) 0.0138(18) 0.0245(19) 0.0067(15) 0.0110(16) 0.0049(15)
C25 0.031(2) 0.0131(18) 0.028(2) 0.0062(15) 0.0110(16) 0.0033(15)
C26 0.027(2) 0.0176(19) 0.028(2) 0.0109(16) 0.0082(16) 0.0044(15)
C27 0.030(2) 0.0141(19) 0.031(2) 0.0082(16) 0.0095(17) 0.0063(16)
C28 0.029(2) 0.0105(17) 0.032(2) 0.0094(16) 0.0113(17) 0.0040(15)
C29 0.027(2) 0.0148(19) 0.028(2) 0.0048(16) 0.0078(16) 0.0051(15)
C30 0.039(2) 0.015(2) 0.057(3) 0.011(2) 0.019(2) 0.0085(18)
C31 0.038(2) 0.029(2) 0.033(2) 0.0122(19) 0.0129(19) 0.0127(19)
C32 0.028(2) 0.0174(19) 0.035(2) 0.0099(17) 0.0078(17) 0.0032(16)
C33 0.029(2) 0.037(3) 0.041(2) 0.020(2) 0.0079(19) 0.0073(19)
C34 0.025(2) 0.035(2) 0.041(2) 0.017(2) 0.0091(18) 0.0062(18)
C35 0.026(2) 0.0130(19) 0.037(2) 0.0053(17) 0.0093(17) 0.0045(15)
C36 0.035(2) 0.015(2) 0.050(3) 0.0135(19) 0.004(2) -0.0012(17)
C37 0.037(2) 0.030(2) 0.034(2) 0.0026(19) 0.0088(19) 0.0094(19)
C38 0.0186(18) 0.0176(18) 0.0235(18) 0.0092(15) 0.0066(15) 0.0034(14)
C39 0.0260(19) 0.0130(18) 0.030(2) 0.0101(16) 0.0135(16) 0.0022(15)
C40 0.028(2) 0.0153(19) 0.032(2) 0.0122(16) 0.0103(17) 0.0041(15)
C41 0.029(2) 0.0180(19) 0.028(2) 0.0105(16) 0.0094(16) 0.0037(16)
C42 0.0251(19) 0.0138(18) 0.028(2) 0.0064(15) 0.0086(16) -0.0003(15)
C43 0.0237(19) 0.0177(19) 0.030(2) 0.0114(16) 0.0119(16) 0.0025(15)
C44 0.0260(19) 0.0147(18) 0.026(2) 0.0065(15) 0.0105(16) 0.0030(15)
C45 0.034(2) 0.021(2) 0.034(2) 0.0082(18) 0.0132(18) 0.0055(17)
C46 0.033(2) 0.016(2) 0.039(2) 0.0045(17) 0.0161(19) -0.0039(16)
C47 0.029(2) 0.018(2) 0.034(2) 0.0110(17) 0.0041(17) 0.0028(16)
C48 0.038(2) 0.036(3) 0.037(2) 0.022(2) 0.0036(19) 0.002(2)
C49 0.032(2) 0.036(3) 0.043(3) 0.011(2) 0.005(2) 0.010(2)
C50 0.026(2) 0.0158(19) 0.034(2) 0.0124(17) 0.0084(17) 0.0012(15)
C51 0.037(2) 0.021(2) 0.058(3) 0.022(2) 0.020(2) 0.0065(18)
C52 0.048(3) 0.018(2) 0.038(2) 0.0091(18) 0.013(2) 0.0073(19)
Co2 0.0253(3) 0.0146(3) 0.0241(3) 0.0099(2) 0.0090(2) 0.0031(2)
S3 0.0234(5) 0.0158(5) 0.0253(5) 0.0099(4) 0.0080(4) 0.0039(4)
S4 0.0270(5) 0.0155(5) 0.0276(5) 0.0116(4) 0.0071(4) 0.0006(4)
O5 0.0295(15) 0.0301(16) 0.0270(14) 0.0133(12) 0.0102(12) -0.0002(12)
O6 0.0363(15) 0.0152(14) 0.0284(14) 0.0074(11) 0.0077(12) 0.0099(11)
O7 0.0362(16) 0.0195(15) 0.0372(16) 0.0176(13) 0.0030(13) 0.0036(12)
O8 0.0304(15) 0.0278(15) 0.0288(15) 0.0134(12) 0.0101(12) -0.0020(12)
N6 0.0251(16) 0.0211(17) 0.0248(16) 0.0122(14) 0.0105(13) 0.0072(13)
N7 0.0282(17) 0.0140(15) 0.0276(17) 0.0101(13) 0.0123(14) 0.0025(13)
N8 0.0277(17) 0.0151(16) 0.0298(17) 0.0114(14) 0.0105(14) 0.0045(13)
N9 0.0233(16) 0.0159(16) 0.0299(17) 0.0105(14) 0.0103(13) 0.0014(13)
N10 0.0288(17) 0.0134(16) 0.0258(17) 0.0078(13) 0.0048(14) 0.0021(13)
C53 0.032(2) 0.0194(19) 0.026(2) 0.0137(16) 0.0078(16) 0.0084(16)
C54 0.036(2) 0.020(2) 0.031(2) 0.0145(17) 0.0132(18) 0.0062(17)
C55 0.044(2) 0.027(2) 0.028(2) 0.0113(18) 0.0179(19) 0.0141(19)
C56 0.040(2) 0.021(2) 0.028(2) 0.0071(17) 0.0077(18) 0.0068(18)
C57 0.034(2) 0.018(2) 0.032(2) 0.0084(17) 0.0101(18) 0.0044(16)
C58 0.030(2) 0.0182(19) 0.029(2) 0.0143(16) 0.0099(16) 0.0084(16)
C59 0.0245(19) 0.0190(19) 0.032(2) 0.0157(17) 0.0113(16) 0.0081(15)
C60 0.031(2) 0.025(2) 0.031(2) 0.0152(17) 0.0143(17) 0.0107(17)
C61 0.034(2) 0.026(2) 0.042(2) 0.0224(19) 0.0208(19) 0.0084(18)
C62 0.026(2) 0.023(2) 0.043(2) 0.0203(19) 0.0136(18) 0.0067(16)
C63 0.028(2) 0.022(2) 0.031(2) 0.0131(17) 0.0096(17) 0.0054(16)
C64 0.026(2) 0.021(2) 0.036(2) 0.0184(17) 0.0127(17) 0.0083(16)
C65 0.026(2) 0.0143(18) 0.034(2) 0.0128(16) 0.0087(16) 0.0022(15)
C66 0.032(2) 0.0160(19) 0.037(2) 0.0101(17) 0.0111(18) 0.0032(16)
C67 0.029(2) 0.023(2) 0.032(2) 0.0079(17) 0.0131(17) 0.0045(17)
C68 0.028(2) 0.0164(19) 0.026(2) 0.0098(16) 0.0067(16) -0.0001(15)
C69 0.027(2) 0.0142(18) 0.030(2) 0.0119(16) 0.0083(16) -0.0005(15)
C70 0.0256(19) 0.0181(19) 0.0247(19) 0.0112(16) 0.0041(15) 0.0021(15)
C71 0.036(2) 0.0166(19) 0.033(2) 0.0130(17) 0.0114(18) 0.0027(16)
C72 0.044(2) 0.0129(19) 0.035(2) 0.0129(17) 0.0094(19) 0.0028(17)
C73 0.044(3) 0.015(2) 0.042(2) 0.0121(18) 0.009(2) 0.0076(18)
C74 0.034(2) 0.0169(19) 0.031(2) 0.0108(17) 0.0101(17) 0.0068(16)
C75 0.026(2) 0.023(2) 0.030(2) 0.0149(17) 0.0084(16) 0.0072(16)
C76 0.034(2) 0.024(2) 0.031(2) 0.0114(18) 0.0111(18) 0.0090(17)
C77 0.037(2) 0.041(3) 0.033(2) 0.014(2) 0.0125(19) 0.016(2)
C78 0.033(2) 0.053(3) 0.041(3) 0.017(2) 0.014(2) 0.015(2)
C79 0.033(2) 0.044(3) 0.036(2) 0.007(2) 0.004(2) 0.005(2)
C80 0.034(2) 0.027(2) 0.037(2) 0.0113(19) 0.0100(19) 0.0075(18)
C81 0.033(2) 0.024(2) 0.049(3) 0.009(2) 0.006(2) 0.0114(19)
C82 0.050(3) 0.041(3) 0.045(3) 0.001(2) 0.012(2) 0.021(2)
C83 0.048(3) 0.029(3) 0.095(4) 0.029(3) 0.023(3) 0.017(2)
C84 0.032(3) 0.082(4) 0.057(3) 0.022(3) 0.011(2) 0.019(3)
C85 0.044(3) 0.141(7) 0.081(5) 0.055(5) 0.022(3) 0.047(4)
C86 0.031(6) 0.050(7) 0.119(12) 0.052(8) 0.024(7) 0.016(5)
C86B 0.046(7) 0.075(10) 0.117(12) 0.054(9) 0.045(8) 0.026(7)
C87 0.034(2) 0.033(2) 0.032(2) 0.0087(19) 0.0086(19) 0.0062(19)
C88 0.054(3) 0.050(3) 0.034(3) 0.012(2) 0.013(2) 0.024(3)
C89 0.041(3) 0.035(3) 0.055(3) 0.011(2) 0.008(2) 0.006(2)
C90 0.0249(19) 0.022(2) 0.029(2) 0.0138(17) 0.0097(16) 0.0028(16)
C91 0.0247(19) 0.0163(19) 0.031(2) 0.0092(16) 0.0124(16) 0.0033(15)
C92 0.030(2) 0.0163(19) 0.035(2) 0.0138(17) 0.0099(17) 0.0063(16)
C93 0.029(2) 0.0178(19) 0.027(2) 0.0097(16) 0.0075(16) 0.0040(16)
C94 0.027(2) 0.0168(19) 0.029(2) 0.0120(16) 0.0047(16) 0.0020(15)
C95 0.033(2) 0.0140(19) 0.030(2) 0.0096(16) 0.0107(17) 0.0020(16)
C96 0.029(2) 0.0159(19) 0.0258(19) 0.0100(16) 0.0088(16) 0.0020(15)
C97 0.037(2) 0.019(2) 0.033(2) 0.0070(17) 0.0127(18) 0.0058(17)
C98 0.030(2) 0.018(2) 0.035(2) 0.0097(17) 0.0108(18) -0.0026(16)
C99 0.031(2) 0.019(2) 0.033(2) 0.0127(17) 0.0035(17) 0.0017(16)
C100 0.036(2) 0.051(3) 0.048(3) 0.025(2) 0.012(2) 0.016(2)
C101 0.039(2) 0.028(2) 0.034(2) 0.0177(19) 0.0025(19) 0.0034(19)
C102 0.041(2) 0.0118(19) 0.036(2) 0.0119(17) 0.0029(19) -0.0005(17)
C103 0.052(3) 0.024(2) 0.041(3) 0.019(2) 0.005(2) -0.005(2)
C104 0.054(3) 0.017(2) 0.063(3) 0.013(2) 0.015(3) 0.006(2)
O9 0.0361(17) 0.0289(17) 0.0516(19) 0.0221(15) 0.0055(14) -0.0038(13)
C105 0.041(3) 0.037(3) 0.046(3) 0.018(2) 0.009(2) 0.004(2)
C106 0.042(3) 0.035(3) 0.039(2) 0.020(2) 0.016(2) 0.004(2)
C107 0.047(3) 0.027(2) 0.053(3) 0.014(2) 0.017(2) 0.002(2)
C108 0.050(3) 0.032(3) 0.065(3) 0.029(2) 0.013(3) 0.004(2)
O10 0.0376(16) 0.0202(15) 0.0387(17) 0.0089(13) 0.0118(13) -0.0028(12)
C109 0.039(2) 0.019(2) 0.045(3) 0.0079(19) 0.014(2) 0.0005(18)
C110 0.041(3) 0.024(2) 0.051(3) 0.015(2) 0.020(2) 0.0043(19)
C111 0.041(3) 0.034(3) 0.049(3) 0.019(2) 0.023(2) 0.009(2)
C112 0.036(2) 0.028(2) 0.044(3) 0.015(2) 0.012(2) 0.0051(19)

loop_
_atom_type_symbol
_atom_type_description
_atom_type_scat_dispersion_real
_atom_type_scat_dispersion_imag
_atom_type_scat_source
C C 0.0033 0.0016 'International Tables Vol C Tables 4.2.6.8 and 6.1.1.4'
H H 0.0000 0.0000 'International Tables Vol C Tables 4.2.6.8 and 6.1.1.4'
N N 0.0061 0.0033 'International Tables Vol C Tables 4.2.6.8 and 6.1.1.4'
O O 0.0106 0.0060 'International Tables Vol C Tables 4.2.6.8 and 6.1.1.4'
S S 0.1246 0.1234 'International Tables Vol C Tables 4.2.6.8 and 6.1.1.4'
Co Co 0.3494 0.9721 'International Tables Vol C Tables 4.2.6.8 and 6.1.1.4'

loop_
_geom_angle_atom_site_label_1
_geom_angle_atom_site_label_2
_geom_angle_atom_site_label_3
_geom_angle
N1 Co1 N4 167.45(13)
N1 Co1 N2 82.10(13)
N4 Co1 N2 95.12(13)
N1 Co1 N5 111.02(13)
N4 Co1 N5 81.50(13)
N2 Co1 N5 108.01(13)
N1 Co1 N3 81.72(13)
N4 Co1 N3 97.99(13)
N2 Co1 N3 159.60(13)
N5 Co1 N3 89.39(12)
O1 S1 O2 115.10(17)
O1 S1 N2 108.97(16)
O2 S1 N2 107.54(16)
O1 S1 C23 110.30(17)
O2 S1 C23 104.72(16)
N2 S1 C23 110.07(17)
O3 S2 O4 115.66(16)
O3 S2 N3 108.04(16)
O4 S2 N3 110.47(16)
O3 S2 C38 105.89(16)
O4 S2 C38 111.13(17)
N3 S2 C38 105.02(16)
C1 N1 C7 126.1(3)
C1 N1 Co1 114.8(2)
C7 N1 Co1 118.5(2)
C12 N2 S1 121.2(3)
C12 N2 Co1 112.9(2)
S1 N2 Co1 125.70(18)
C6 N3 S2 117.3(2)
C6 N3 Co1 108.2(2)
S2 N3 Co1 127.22(18)
C13 N4 C17 118.7(3)
C13 N4 Co1 125.5(3)
C17 N4 Co1 115.8(2)
C22 N5 C18 119.3(3)
C22 N5 Co1 124.9(3)
C18 N5 Co1 115.3(2)
N1 C1 C2 127.8(3)
N1 C1 C6 111.5(3)
C2 C1 C6 120.5(3)
C3 C2 C1 120.4(4)
C4 C3 C2 118.9(4)
C3 C4 C5 122.3(4)
C4 C5 C6 120.1(4)
N3 C6 C5 128.3(3)
N3 C6 C1 114.0(3)
C5 C6 C1 117.7(3)
N1 C7 C8 126.5(3)
N1 C7 C12 112.7(3)
C8 C7 C12 120.6(3)
C9 C8 C7 119.8(4)
C8 C9 C10 119.5(4)
C9 C10 C11 122.1(4)
C10 C11 C12 119.0(4)
N2 C12 C11 127.9(4)
N2 C12 C7 113.2(3)
C11 C12 C7 118.9(3)
N4 C13 C14 122.5(4)
C15 C14 C13 118.7(4)
C14 C15 C16 119.4(4)
C15 C16 C17 118.7(4)
N4 C17 C16 121.9(4)
N4 C17 C18 114.0(3)
C16 C17 C18 124.1(4)
N5 C18 C19 121.1(3)
N5 C18 C17 113.1(3)
C19 C18 C17 125.8(4)
C20 C19 C18 118.8(4)
C19 C20 C21 120.0(4)
C20 C21 C22 118.6(4)
N5 C22 C21 122.1(4)
C28 C23 C24 120.4(3)
C28 C23 S1 116.6(3)
C24 C23 S1 122.8(3)
C25 C24 C23 117.4(3)
C25 C24 C29 117.0(3)
C23 C24 C29 125.5(3)
C24 C25 C26 123.8(3)
C25 C26 C27 117.2(3)
C25 C26 C32 122.0(3)
C27 C26 C32 120.8(3)
C28 C27 C26 122.5(4)
C27 C28 C23 118.7(3)
C27 C28 C35 115.4(3)
C23 C28 C35 125.9(3)
C31 C29 C24 109.2(3)
C31 C29 C30 110.7(3)
C24 C29 C30 113.5(3)
C26 C32 C33 111.5(3)
C26 C32 C34 110.7(3)
C33 C32 C34 111.0(3)
C36 C35 C37 111.7(3)
C36 C35 C28 109.8(3)
C37 C35 C28 110.4(3)
C43 C38 C39 121.0(3)
C43 C38 S2 122.4(3)
C39 C38 S2 116.2(3)
C40 C39 C38 117.3(3)
C40 C39 C44 117.0(3)
C38 C39 C44 125.7(3)
C39 C40 C41 123.6(4)
C42 C41 C40 116.8(3)
C42 C41 C47 120.7(3)
C40 C41 C47 122.4(3)
C41 C42 C43 123.5(3)
C42 C43 C38 117.5(3)
C42 C43 C50 114.8(3)
C38 C43 C50 127.7(3)
C46 C44 C39 110.6(3)
C46 C44 C45 110.6(3)
C39 C44 C45 111.2(3)
C41 C47 C49 111.4(3)
C41 C47 C48 111.9(3)
C49 C47 C48 111.2(4)
C52 C50 C43 112.1(3)
C52 C50 C51 111.0(3)
C43 C50 C51 109.7(3)
N6 Co2 N9 153.33(14)
N6 Co2 N8 81.41(13)
N9 Co2 N8 100.35(13)
N6 Co2 N7 82.05(13)
N9 Co2 N7 92.25(12)
N8 Co2 N7 162.74(13)
N6 Co2 N10 126.69(14)
N9 Co2 N10 79.98(13)
N8 Co2 N10 89.39(13)
N7 Co2 N10 104.49(12)
O5 S3 O6 117.21(17)
O5 S3 N7 108.03(16)
O6 S3 N7 108.20(16)
O5 S3 C75 106.68(17)
O6 S3 C75 106.06(17)
N7 S3 C75 110.60(17)
O8 S4 O7 116.23(17)
O8 S4 N8 107.67(16)
O7 S4 N8 109.51(17)
O8 S4 C90 106.76(18)
O7 S4 C90 111.14(17)
N8 S4 C90 104.88(17)
C53 N6 C59 124.9(3)
C53 N6 Co2 116.9(3)
C59 N6 Co2 118.0(3)
C64 N7 S3 118.5(3)
C64 N7 Co2 112.2(2)
S3 N7 Co2 129.33(18)
C58 N8 S4 117.2(3)
C58 N8 Co2 110.7(2)
S4 N8 Co2 127.96(18)
C65 N9 C69 119.0(3)
C65 N9 Co2 123.7(3)
C69 N9 Co2 117.1(3)
C74 N10 C70 119.8(3)
C74 N10 Co2 124.1(3)
C70 N10 Co2 115.5(2)
N6 C53 C54 127.0(4)
N6 C53 C58 111.3(3)
C54 C53 C58 121.4(4)
C55 C54 C53 119.3(4)
C54 C55 C56 119.8(4)
C57 C56 C55 121.6(4)
C56 C57 C58 120.5(4)
N8 C58 C57 128.9(4)
N8 C58 C53 113.9(3)
C57 C58 C53 117.2(4)
C60 C59 N6 126.8(4)
C60 C59 C64 120.1(4)
N6 C59 C64 113.0(3)
C61 C60 C59 119.4(4)
C62 C61 C60 120.2(4)
C63 C62 C61 121.4(4)
C62 C63 C64 119.6(4)
N7 C64 C63 127.6(4)
N7 C64 C59 113.3(3)
C63 C64 C59 119.0(4)
N9 C65 C66 121.7(4)
C67 C66 C65 119.7(4)
C66 C67 C68 119.1(4)
C69 C68 C67 118.4(4)
N9 C69 C68 122.0(3)
N9 C69 C70 112.8(3)
C68 C69 C70 125.2(3)
N10 C70 C71 121.0(4)
N10 C70 C69 114.3(3)
C71 C70 C69 124.7(4)
C72 C71 C70 118.9(4)
C73 C72 C71 119.9(4)
C72 C73 C74 119.2(4)
N10 C74 C73 121.1(4)
C76 C75 C80 120.0(4)
C76 C75 S3 123.8(3)
C80 C75 S3 116.2(3)
C75 C76 C77 118.1(4)
C75 C76 C81 125.9(4)
C77 C76 C81 115.7(4)
C78 C77 C76 123.2(4)
C77 C78 C79 117.0(4)
C77 C78 C84 120.2(4)
C79 C78 C84 122.7(4)
C80 C79 C78 123.3(4)
C79 C80 C75 117.6(4)
C79 C80 C87 116.9(4)
C75 C80 C87 125.3(4)
C76 C81 C83 107.5(4)
C76 C81 C82 113.6(4)
C83 C81 C82 111.3(4)
C85 C84 C86B 130.2(7)
C85 C84 C86 103.8(8)
C85 C84 C78 115.1(5)
C86B C84 C78 112.1(6)
C86 C84 C78 112.4(6)
C80 C87 C89 110.6(4)
C80 C87 C88 111.0(4)
C89 C87 C88 111.6(4)
C95 C90 C91 120.2(3)
C95 C90 S4 123.2(3)
C91 C90 S4 116.6(3)
C92 C91 C90 118.2(3)
C92 C91 C96 116.3(3)
C90 C91 C96 125.5(3)
C93 C92 C91 122.8(4)
C94 C93 C92 117.5(3)
C94 C93 C99 120.5(3)
C92 C93 C99 121.9(3)
C93 C94 C95 123.0(4)
C94 C95 C90 118.2(3)
C94 C95 C102 114.8(3)
C90 C95 C102 127.0(4)
C91 C96 C98 112.3(3)
C91 C96 C97 109.9(3)
C98 C96 C97 111.8(3)
C93 C99 C100 110.3(3)
C93 C99 C101 112.7(3)
C100 C99 C101 110.9(4)
C104 C102 C95 111.5(4)
C104 C102 C103 110.5(4)
C95 C102 C103 109.6(3)
C105 O9 C108 104.0(3)
O9 C105 C106 107.9(4)
C105 C106 C107 102.9(4)
C108 C107 C106 104.1(4)
O9 C108 C107 106.0(4)
C112 O10 C109 108.9(3)
O10 C109 C110 106.8(3)
C109 C110 C111 102.0(4)
C112 C111 C110 100.9(4)
O10 C112 C111 105.6(3)

loop_
_geom_bond_atom_site_label_1
_geom_bond_atom_site_label_2
_geom_bond_distance
Co1 N1 1.841(3)
Co1 N4 1.942(3)
Co1 N2 1.974(3)
Co1 N5 1.977(3)
Co1 N3 1.989(3)
S1 O1 1.442(3)
S1 O2 1.455(3)
S1 N2 1.636(3)
S1 C23 1.815(4)
S2 O3 1.430(3)
S2 O4 1.446(3)
S2 N3 1.652(3)
S2 C38 1.810(4)
N1 C1 1.393(5)
N1 C7 1.393(5)
N2 C12 1.409(5)
N3 C6 1.395(5)
N4 C13 1.336(5)
N4 C17 1.356(5)
N5 C22 1.342(5)
N5 C18 1.351(5)
C1 C2 1.397(5)
C1 C6 1.430(5)
C2 C3 1.392(5)
C3 C4 1.376(5)
C4 C5 1.384(5)
C5 C6 1.406(5)
C7 C8 1.404(5)
C7 C12 1.413(5)
C8 C9 1.383(5)
C9 C10 1.387(6)
C10 C11 1.392(6)
C11 C12 1.406(5)
C13 C14 1.391(6)
C14 C15 1.385(6)
C15 C16 1.389(6)
C16 C17 1.389(5)
C17 C18 1.475(5)
C18 C19 1.397(5)
C19 C20 1.378(6)
C20 C21 1.379(6)
C21 C22 1.383(5)
C23 C28 1.417(5)
C23 C24 1.423(5)
C24 C25 1.389(5)
C24 C29 1.531(5)
C25 C26 1.393(5)
C26 C27 1.395(5)
C26 C32 1.514(5)
C27 C28 1.390(5)
C28 C35 1.544(5)
C29 C31 1.527(6)
C29 C30 1.539(5)
C32 C33 1.529(6)
C32 C34 1.534(6)
C35 C36 1.521(6)
C35 C37 1.532(6)
C38 C43 1.418(5)
C38 C39 1.425(5)
C39 C40 1.396(5)
C39 C44 1.535(5)
C40 C41 1.396(5)
C41 C42 1.392(5)
C41 C47 1.512(5)
C42 C43 1.400(5)
C43 C50 1.532(5)
C44 C46 1.527(5)
C44 C45 1.536(5)
C47 C49 1.528(6)
C47 C48 1.536(6)
C50 C52 1.530(6)
C50 C51 1.542(5)
Co2 N6 1.835(3)
Co2 N9 1.971(3)
Co2 N8 1.980(3)
Co2 N7 1.995(3)
Co2 N10 1.999(3)
S3 O5 1.434(3)
S3 O6 1.444(3)
S3 N7 1.621(3)
S3 C75 1.817(4)
S4 O8 1.435(3)
S4 O7 1.447(3)
S4 N8 1.657(3)
S4 C90 1.806(4)
N6 C53 1.396(5)
N6 C59 1.405(5)
N7 C64 1.410(5)
N8 C58 1.387(5)
N9 C65 1.346(5)
N9 C69 1.355(5)
N10 C74 1.348(5)
N10 C70 1.349(5)
C53 C54 1.404(5)
C53 C58 1.420(5)
C54 C55 1.389(6)
C55 C56 1.391(6)
C56 C57 1.374(6)
C57 C58 1.422(5)
C59 C60 1.405(5)
C59 C64 1.410(5)
C60 C61 1.391(6)
C61 C62 1.384(6)
C62 C63 1.381(6)
C63 C64 1.411(5)
C65 C66 1.386(5)
C66 C67 1.378(6)
C67 C68 1.398(5)
C68 C69 1.392(5)
C69 C70 1.467(5)
C70 C71 1.398(5)
C71 C72 1.388(5)
C72 C73 1.364(6)
C73 C74 1.402(6)
C75 C76 1.406(5)
C75 C80 1.420(6)
C76 C77 1.407(6)
C76 C81 1.525(6)
C77 C78 1.370(6)
C78 C79 1.398(6)
C78 C84 1.526(6)
C79 C80 1.394(6)
C80 C87 1.537(6)
C81 C83 1.530(7)
C81 C82 1.538(7)
C84 C85 1.447(8)
C84 C86B 1.488(14)
C84 C86 1.496(13)
C87 C89 1.537(7)
C87 C88 1.541(6)
C90 C95 1.415(5)
C90 C91 1.421(5)
C91 C92 1.400(5)
C91 C96 1.526(5)
C92 C93 1.392(5)
C93 C94 1.388(5)
C93 C99 1.518(5)
C94 C95 1.402(5)
C95 C102 1.537(5)
C96 C98 1.527(5)
C96 C97 1.544(5)
C99 C100 1.529(6)
C99 C101 1.537(6)
C102 C104 1.534(6)
C102 C103 1.541(6)
O9 C105 1.429(5)
O9 C108 1.435(5)
C105 C106 1.508(6)
C106 C107 1.549(6)
C107 C108 1.505(7)
O10 C112 1.432(5)
O10 C109 1.441(5)
C109 C110 1.519(6)
C110 C111 1.525(6)
C111 C112 1.521(6)

loop_
_geom_torsion_atom_site_label_1
_geom_torsion_atom_site_label_2
_geom_torsion_atom_site_label_3
_geom_torsion_atom_site_label_4
_geom_torsion
N4 Co1 N1 C1 116.5(6)
N2 Co1 N1 C1 -165.6(3)
N5 Co1 N1 C1 -59.2(3)
N3 Co1 N1 C1 26.9(2)
N4 Co1 N1 C7 -72.0(7)
N2 Co1 N1 C7 6.0(3)
N5 Co1 N1 C7 112.3(3)
N3 Co1 N1 C7 -161.5(3)
O1 S1 N2 C12 -84.3(3)
O2 S1 N2 C12 150.3(3)
C23 S1 N2 C12 36.7(3)
O1 S1 N2 Co1 100.8(2)
O2 S1 N2 Co1 -24.6(3)
C23 S1 N2 Co1 -138.2(2)
O3 S2 N3 C6 176.3(3)
O4 S2 N3 C6 -56.3(3)
C38 S2 N3 C6 63.6(3)
O3 S2 N3 Co1 -37.3(3)
O4 S2 N3 Co1 90.1(2)
C38 S2 N3 Co1 -150.0(2)
C7 N1 C1 C2 -17.3(6)
Co1 N1 C1 C2 153.5(3)
C7 N1 C1 C6 168.4(3)
Co1 N1 C1 C6 -20.7(4)
N1 C1 C2 C3 -173.9(4)
C6 C1 C2 C3 -0.1(5)
C1 C2 C3 C4 -1.1(6)
C2 C3 C4 C5 2.5(6)
C3 C4 C5 C6 -2.7(6)
S2 N3 C6 C5 -2.4(5)
Co1 N3 C6 C5 -154.7(3)
S2 N3 C6 C1 175.3(2)
Co1 N3 C6 C1 23.0(4)
C4 C5 C6 N3 179.1(4)
C4 C5 C6 C1 1.4(5)
N1 C1 C6 N3 -3.3(4)
C2 C1 C6 N3 -178.0(3)
N1 C1 C6 C5 174.7(3)
C2 C1 C6 C5 -0.1(5)
C1 N1 C7 C8 -18.4(6)
Co1 N1 C7 C8 171.0(3)
C1 N1 C7 C12 166.7(3)
Co1 N1 C7 C12 -3.8(4)
N1 C7 C8 C9 -178.3(3)
C12 C7 C8 C9 -3.8(6)
C7 C8 C9 C10 2.2(6)
C8 C9 C10 C11 1.5(6)
C9 C10 C11 C12 -3.4(6)
S1 N2 C12 C11 12.0(5)
Co1 N2 C12 C11 -172.5(3)
S1 N2 C12 C7 -168.7(3)
Co1 N2 C12 C7 6.8(4)
C10 C11 C12 N2 -179.1(4)
C10 C11 C12 C7 1.6(5)
N1 C7 C12 N2 -2.3(4)
C8 C7 C12 N2 -177.5(3)
N1 C7 C12 C11 177.1(3)
C8 C7 C12 C11 1.9(5)
C17 N4 C13 C14 -0.1(5)
Co1 N4 C13 C14 178.7(3)
N4 C13 C14 C15 2.6(6)
C13 C14 C15 C16 -1.9(6)
C14 C15 C16 C17 -1.0(6)
C13 N4 C17 C16 -3.0(5)
Co1 N4 C17 C16 178.1(3)
C13 N4 C17 C18 176.6(3)
Co1 N4 C17 C18 -2.2(4)
C15 C16 C17 N4 3.6(6)
C15 C16 C17 C18 -176.1(4)
C22 N5 C18 C19 -3.8(5)
Co1 N5 C18 C19 -176.1(3)
C22 N5 C18 C17 177.1(3)
Co1 N5 C18 C17 4.8(4)
N4 C17 C18 N5 -1.7(5)
C16 C17 C18 N5 177.9(3)
N4 C17 C18 C19 179.2(3)
C16 C17 C18 C19 -1.1(6)
N5 C18 C19 C20 0.9(6)
C17 C18 C19 C20 179.9(3)
C18 C19 C20 C21 2.4(6)
C19 C20 C21 C22 -2.7(6)
C18 N5 C22 C21 3.5(5)
Co1 N5 C22 C21 175.0(3)
C20 C21 C22 N5 -0.3(6)
O1 S1 C23 C28 179.9(3)
O2 S1 C23 C28 -55.7(3)
N2 S1 C23 C28 59.7(3)
O1 S1 C23 C24 -5.9(4)
O2 S1 C23 C24 118.5(3)
N2 S1 C23 C24 -126.2(3)
C28 C23 C24 C25 1.8(5)
S1 C23 C24 C25 -172.1(3)
C28 C23 C24 C29 178.6(4)
S1 C23 C24 C29 4.7(5)
C23 C24 C25 C26 -1.3(6)
C29 C24 C25 C26 -178.4(4)
C24 C25 C26 C27 -0.1(6)
C24 C25 C26 C32 179.9(4)
C25 C26 C27 C28 1.0(6)
C32 C26 C27 C28 -179.0(4)
C26 C27 C28 C23 -0.5(6)
C26 C27 C28 C35 177.8(4)
C24 C23 C28 C27 -0.9(6)
S1 C23 C28 C27 173.3(3)
C24 C23 C28 C35 -179.1(4)
S1 C23 C28 C35 -4.8(5)
C25 C24 C29 C31 84.8(4)
C23 C24 C29 C31 -92.0(4)
C25 C24 C29 C30 -39.3(5)
C23 C24 C29 C30 143.9(4)
C25 C26 C32 C33 -111.7(4)
C27 C26 C32 C33 68.3(5)
C25 C26 C32 C34 124.2(4)
C27 C26 C32 C34 -55.8(5)
C27 C28 C35 C36 -62.4(5)
C23 C28 C35 C36 115.8(4)
C27 C28 C35 C37 61.2(5)
C23 C28 C35 C37 -120.6(4)
O3 S2 C38 C43 122.9(3)
O4 S2 C38 C43 -3.5(4)
N3 S2 C38 C43 -123.0(3)
O3 S2 C38 C39 -50.8(3)
O4 S2 C38 C39 -177.2(3)
N3 S2 C38 C39 63.4(3)
C43 C38 C39 C40 -0.9(5)
S2 C38 C39 C40 172.9(3)
C43 C38 C39 C44 177.0(3)
S2 C38 C39 C44 -9.2(5)
C38 C39 C40 C41 -2.6(6)
C44 C39 C40 C41 179.3(3)
C39 C40 C41 C42 4.1(6)
C39 C40 C41 C47 -175.9(4)
C40 C41 C42 C43 -2.2(6)
C47 C41 C42 C43 177.9(4)
C41 C42 C43 C38 -1.1(6)
C41 C42 C43 C50 -179.2(4)
C39 C38 C43 C42 2.7(5)
S2 C38 C43 C42 -170.7(3)
C39 C38 C43 C50 -179.6(3)
S2 C38 C43 C50 7.1(5)
C40 C39 C44 C46 72.1(4)
C38 C39 C44 C46 -105.8(4)
C40 C39 C44 C45 -51.3(4)
C38 C39 C44 C45 130.8(4)
C42 C41 C47 C49 -122.2(4)
C40 C41 C47 C49 57.8(5)
C42 C41 C47 C48 112.7(4)
C40 C41 C47 C48 -67.3(5)
C42 C43 C50 C52 -51.0(4)
C38 C43 C50 C52 131.2(4)
C42 C43 C50 C51 72.8(4)
C38 C43 C50 C51 -105.0(4)
N9 Co2 N6 C53 -116.6(3)
N8 Co2 N6 C53 -20.7(3)
N7 Co2 N6 C53 164.3(3)
N10 Co2 N6 C53 62.1(3)
N9 Co2 N6 C59 68.1(4)
N8 Co2 N6 C59 164.1(3)
N7 Co2 N6 C59 -11.0(3)
N10 Co2 N6 C59 -113.2(3)
O5 S3 N7 C64 -169.4(3)
O6 S3 N7 C64 62.7(3)
C75 S3 N7 C64 -53.0(3)
O5 S3 N7 Co2 10.5(3)
O6 S3 N7 Co2 -117.3(2)
C75 S3 N7 Co2 127.0(2)
O8 S4 N8 C58 -177.3(3)
O7 S4 N8 C58 55.5(3)
C90 S4 N8 C58 -63.8(3)
O8 S4 N8 Co2 27.7(3)
O7 S4 N8 Co2 -99.5(2)
C90 S4 N8 Co2 141.2(2)
C59 N6 C53 C54 17.0(6)
Co2 N6 C53 C54 -157.9(3)
C59 N6 C53 C58 -169.1(3)
Co2 N6 C53 C58 16.0(4)
N6 C53 C54 C55 176.1(4)
C58 C53 C54 C55 2.7(6)
C53 C54 C55 C56 -0.9(6)
C54 C55 C56 C57 -1.8(6)
C55 C56 C57 C58 2.8(6)
S4 N8 C58 C57 1.4(5)
Co2 N8 C58 C57 160.6(3)
S4 N8 C58 C53 -177.0(3)
Co2 N8 C58 C53 -17.8(4)
C56 C57 C58 N8 -179.3(4)
C56 C57 C58 C53 -1.0(6)
N6 C53 C58 N8 2.5(4)
C54 C53 C58 N8 176.8(3)
N6 C53 C58 C57 -176.1(3)
C54 C53 C58 C57 -1.8(5)
C53 N6 C59 C60 19.5(6)
Co2 N6 C59 C60 -165.6(3)
C53 N6 C59 C64 -165.3(3)
Co2 N6 C59 C64 9.6(4)
N6 C59 C60 C61 -179.5(4)
C64 C59 C60 C61 5.6(6)
C59 C60 C61 C62 -2.1(6)
C60 C61 C62 C63 -1.6(6)
C61 C62 C63 C64 1.8(6)
S3 N7 C64 C63 -7.1(5)
Co2 N7 C64 C63 172.9(3)
S3 N7 C64 C59 172.3(3)
Co2 N7 C64 C59 -7.7(4)
C62 C63 C64 N7 -178.9(4)
C62 C63 C64 C59 1.7(6)
C60 C59 C64 N7 175.1(3)
N6 C59 C64 N7 -0.5(5)
C60 C59 C64 C63 -5.4(5)
N6 C59 C64 C63 179.0(3)
C69 N9 C65 C66 2.3(5)
Co2 N9 C65 C66 -173.3(3)
N9 C65 C66 C67 -2.4(6)
C65 C66 C67 C68 0.7(6)
C66 C67 C68 C69 1.0(6)
C65 N9 C69 C68 -0.5(5)
Co2 N9 C69 C68 175.3(3)
C65 N9 C69 C70 -178.9(3)
Co2 N9 C69 C70 -3.1(4)
C67 C68 C69 N9 -1.1(5)
C67 C68 C69 C70 177.1(3)
C74 N10 C70 C71 2.0(5)
Co2 N10 C70 C71 173.5(3)
C74 N10 C70 C69 -177.5(3)
Co2 N10 C70 C69 -6.0(4)
N9 C69 C70 N10 5.9(5)
C68 C69 C70 N10 -172.5(3)
N9 C69 C70 C71 -173.6(3)
C68 C69 C70 C71 8.1(6)
N10 C70 C71 C72 1.0(6)
C69 C70 C71 C72 -179.6(4)
C70 C71 C72 C73 -3.0(6)
C71 C72 C73 C74 2.2(6)
C70 N10 C74 C73 -2.9(6)
Co2 N10 C74 C73 -173.6(3)
C72 C73 C74 N10 0.8(6)
O5 S3 C75 C76 92.0(4)
O6 S3 C75 C76 -142.3(3)
N7 S3 C75 C76 -25.2(4)
O5 S3 C75 C80 -86.2(3)
O6 S3 C75 C80 39.5(4)
N7 S3 C75 C80 156.6(3)
C80 C75 C76 C77 -9.1(6)
S3 C75 C76 C77 172.7(3)
C80 C75 C76 C81 164.5(4)
S3 C75 C76 C81 -13.7(6)
C75 C76 C77 C78 2.7(7)
C81 C76 C77 C78 -171.6(5)
C76 C77 C78 C79 3.6(7)
C76 C77 C78 C84 179.7(5)
C77 C78 C79 C80 -3.6(8)
C84 C78 C79 C80 -179.6(5)
C78 C79 C80 C75 -2.7(7)
C78 C79 C80 C87 172.8(5)
C76 C75 C80 C79 9.1(6)
S3 C75 C80 C79 -172.6(4)
C76 C75 C80 C87 -165.9(4)
S3 C75 C80 C87 12.4(6)
C75 C76 C81 C83 -105.9(5)
C77 C76 C81 C83 67.8(5)
C75 C76 C81 C82 130.5(4)
C77 C76 C81 C82 -55.8(5)
C77 C78 C84 C85 -132.2(6)
C79 C78 C84 C85 43.7(9)
C77 C78 C84 C86B 63.9(10)
C79 C78 C84 C86B -120.2(9)
C77 C78 C84 C86 109.1(9)
C79 C78 C84 C86 -75.0(9)
C79 C80 C87 C89 68.0(5)
C75 C80 C87 C89 -116.9(5)
C79 C80 C87 C88 -56.4(6)
C75 C80 C87 C88 118.6(5)
O8 S4 C90 C95 -118.7(3)
O7 S4 C90 C95 9.0(4)
N8 S4 C90 C95 127.2(3)
O8 S4 C90 C91 60.5(3)
O7 S4 C90 C91 -171.8(3)
N8 S4 C90 C91 -53.5(3)
C95 C90 C91 C92 -4.1(5)
S4 C90 C91 C92 176.6(3)
C95 C90 C91 C96 173.4(4)
S4 C90 C91 C96 -5.8(5)
C90 C91 C92 C93 2.2(6)
C96 C91 C92 C93 -175.6(4)
C91 C92 C93 C94 1.0(6)
C91 C92 C93 C99 177.7(4)
C92 C93 C94 C95 -2.4(6)
C99 C93 C94 C95 -179.1(4)
C93 C94 C95 C90 0.5(6)
C93 C94 C95 C102 177.8(4)
C91 C90 C95 C94 2.9(6)
S4 C90 C95 C94 -177.9(3)
C91 C90 C95 C102 -174.1(4)
S4 C90 C95 C102 5.1(6)
C92 C91 C96 C98 -63.1(4)
C90 C91 C96 C98 119.3(4)
C92 C91 C96 C97 62.0(4)
C90 C91 C96 C97 -115.6(4)
C94 C93 C99 C100 106.6(4)
C92 C93 C99 C100 -70.0(5)
C94 C93 C99 C101 -128.9(4)
C92 C93 C99 C101 54.5(5)
C94 C95 C102 C104 56.9(5)
C90 C95 C102 C104 -126.1(4)
C94 C95 C102 C103 -65.8(5)
C90 C95 C102 C103 111.3(5)
C108 O9 C105 C106 36.4(5)
O9 C105 C106 C107 -19.1(5)
C105 C106 C107 C108 -4.6(5)
C105 O9 C108 C107 -39.1(5)
C106 C107 C108 O9 26.6(5)
C112 O10 C109 C110 -4.0(5)
O10 C109 C110 C111 26.9(5)
C109 C110 C111 C112 -37.9(4)
C109 O10 C112 C111 -20.9(5)
C110 C111 C112 O10 36.9(4)
